data_1567130
loop_
_publ_author_name
'Jir\'at, Jan'
'Babor, Martin'
'Ridvan, Lud\<ek'
'Sko\<repov\'a, Eli\<ska'
'Du\<sek, Michal'
'\<So\'o\<s, Miroslav'

_publ_section_title
;
 Structure--property relations of a unique and systematic dataset of 19
 isostructural multicomponent apremilast forms
;
_journal_coeditor_code ED5027
_journal_issue 4
_journal_name_full IUCrJ
_journal_page_first
;
;
_journal_paper_doi 10.1107/S2052252522005577
_journal_volume 9
_journal_year 2022
_chemical_absolute_configuration ad
_chemical_formula_moiety '2(C22 H24 N2 O7 S), C7 H6 F3'
_chemical_formula_sum 'C51 H54 F3 N4 O14 S2'
_chemical_formula_weight 1068.10
_space_group_IT_number 92
_space_group_name_Hall 'P 4abw 2nw'
_space_group_name_H-M_alt 'P 41 21 2'
_symmetry_cell_setting tetragonal
_symmetry_space_group_name_H-M 'P 41 21 2'
_atom_sites_solution_hydrogens difmap
_atom_sites_solution_primary direct
_cell_angle_alpha 90
_cell_angle_beta 90
_cell_angle_gamma 90
_cell_formula_units_Z 4
_cell_length_a 12.94920(10)
_cell_length_b 12.94920(10)
_cell_length_c 29.6806(3)
_cell_measurement_reflns_used 66089
_cell_measurement_temperature 120
_cell_measurement_theta_max 68
_cell_measurement_theta_min 4
_cell_volume 4976.90(7)
_computing_cell_refinement 'CrysAlisPro, (Agilent, 2011)'
_computing_data_collection 'SuperNova, (Oxford Diffraction, 2010)'
_computing_data_reduction 'CrysAlisPro, (Agilent, 2011)'
_computing_molecular_graphics 'CAMERON (Watkin et al., 1996)'
_computing_publication_material 'CRYSTALS (Betteridge et al., 2003)'
_computing_structure_refinement 'CRYSTALS (Betteridge et al., 2003)'
_computing_structure_solution 'SIR92 (Altomare et al., 1994)'
_diffrn_ambient_temperature 120
_diffrn_measured_fraction_theta_full 0.999
_diffrn_measured_fraction_theta_max 0.999
_diffrn_measurement_device Area
_diffrn_measurement_device_type 'Oxford Diffraction SuperNova'
_diffrn_measurement_method \w
_diffrn_radiation_monochromator graphite
_diffrn_radiation_type 'Cu K\a'
_diffrn_radiation_wavelength 1.54180
_diffrn_reflns_av_R_equivalents 0.047
_diffrn_reflns_limit_h_max 15
_diffrn_reflns_limit_h_min -15
_diffrn_reflns_limit_k_max 15
_diffrn_reflns_limit_k_min -15
_diffrn_reflns_limit_l_max 35
_diffrn_reflns_limit_l_min -35
_diffrn_reflns_number 119531
_diffrn_reflns_theta_full 67.641
_diffrn_reflns_theta_max 67.641
_diffrn_reflns_theta_min 3.724
_diffrn_standards_number 0
_exptl_absorpt_coefficient_mu 1.688
_exptl_absorpt_correction_T_max 0.74
_exptl_absorpt_correction_T_min 0.51
_exptl_absorpt_correction_type multi-scan
_exptl_absorpt_process_details 'CrysAlisPro, (Agilent, 2011)'
_exptl_crystal_colour colorless
_exptl_crystal_density_diffrn 1.426
_exptl_crystal_density_method 'not measured'
_exptl_crystal_description block
_exptl_crystal_F_000 2230
_exptl_crystal_size_max 0.324
_exptl_crystal_size_mid 0.189
_exptl_crystal_size_min 0.178
_refine_diff_density_max 0.38
_refine_diff_density_min -0.57
_refine_ls_abs_structure_details 'Flack (1983), 1849 Friedel-pairs'
_refine_ls_abs_structure_Flack 0.06(4)
_refine_ls_extinction_coef 108(11)
_refine_ls_extinction_method 'Larson (1970), Equation 22'
_refine_ls_goodness_of_fit_ref 0.9740
_refine_ls_hydrogen_treatment constr
_refine_ls_matrix_type full
_refine_ls_number_parameters 381
_refine_ls_number_reflns 4502
_refine_ls_number_restraints 185
_refine_ls_R_factor_all 0.0672
_refine_ls_R_factor_gt 0.0670
_refine_ls_shift/su_max 0.0033271
_refine_ls_shift/su_mean 0.0001440
_refine_ls_structure_factor_coef Fsqd
_refine_ls_weighting_details
;
 Method= Modified Sheldrick 
 w=1/[\s^2^(F^2^) + ( 0.03P)^2^ +26.72P] 
 ,where P=(max(Fo^2^,0) + 2Fc^2^)/3 
;
_refine_ls_weighting_scheme calc
_refine_ls_wR_factor_all 0.1606
_refine_ls_wR_factor_gt 0.1605
_refine_ls_wR_factor_ref 0.1606
_reflns_limit_h_max 10
_reflns_limit_h_min -10
_reflns_limit_k_max 15
_reflns_limit_k_min 0
_reflns_limit_l_max 35
_reflns_limit_l_min 0
_reflns_number_gt 4478
_reflns_number_total 4502
_reflns_threshold_expression I>2.0\s(I)
_oxford_diffrn_Wilson_B_factor 2.32
_oxford_diffrn_Wilson_scale 0.13
_oxford_refine_ls_r_factor_ref 0.0672
_oxford_refine_ls_scale 3.14(6)
_oxford_reflns_number_all 4502
_oxford_reflns_threshold_expression_ref I>-3.0\s(I)
_cod_data_source_file ed5027.cif
_cod_data_source_block Apremilasttrifluorotoluene
_cod_original_cell_volume 4976.90(9)
_cod_original_sg_symbol_H-M 'P 41 21 2 '
_cod_database_code 1567130

loop_
_symmetry_equiv_pos_as_xyz
x,y,z
-y+1/2,x+1/2,z+1/4
-x,-y,z+1/2
y+1/2,-x+1/2,z+3/4
-x+1/2,y+1/2,-z+1/4
y,x,-z
x+1/2,-y+1/2,-z+3/4
-y,-x,-z+1/2

loop_
_atom_site_label
_atom_site_type_symbol
_atom_site_fract_x
_atom_site_fract_y
_atom_site_fract_z
_atom_site_U_iso_or_equiv
_atom_site_occupancy
_atom_site_adp_type
_atom_site_refinement_flags_posn
_atom_site_refinement_flags_adp
_atom_site_refinement_flags_occupancy
_atom_site_disorder_assembly
_atom_site_disorder_group
_atom_site_attached_hydrogens
C37 C 0.9791(6) 0.9485(7) 0.4782(3) 0.0617 0.5000 Uani D . . . . .
C38 C 1.0539(7) 1.0244(8) 0.4854(4) 0.0637 0.5000 Uani D . . . . .
C39 C 1.0562(8) 1.0768(7) 0.5262(4) 0.0597 0.5000 Uani D . . . . .
C40 C 0.9853(9) 1.0546(8) 0.5587(3) 0.0660 0.5000 Uani D . . . . .
C41 C 0.9099(8) 0.9796(9) 0.5514(4) 0.0694 0.5000 Uani D . . . . .
C42 C 0.9075(7) 0.9264(7) 0.5121(3) 0.0651 0.5000 Uani D . . . . .
F33 F 1.0101(7) 0.9478(6) 0.3999(3) 0.0748 0.5000 Uani D . . . . .
F34 F 1.0418(7) 0.8081(7) 0.4376(3) 0.0752 0.5000 Uani D . . . . .
F35 F 0.8850(7) 0.8492(7) 0.4247(3) 0.0821 0.5000 Uani D . . . . .
C36 C 0.9771(9) 0.8901(9) 0.4353(4) 0.0695 0.5000 Uani D . . . . .
S1 S 0.39738(9) 0.15974(9) 0.46439(4) 0.0261 1.0000 Uani . . . . . .
O2 O 0.3033(3) 0.2056(3) 0.44744(11) 0.0329 1.0000 Uani . . . . . .
O3 O 0.4402(3) 0.0728(3) 0.44005(11) 0.0338 1.0000 Uani . . . . . .
C4 C 0.3765(4) 0.1236(5) 0.52049(16) 0.0393 1.0000 Uani . . . . . .
C5 C 0.4934(4) 0.2569(4) 0.46954(15) 0.0255 1.0000 Uani . . . . . .
C6 C 0.5370(4) 0.2941(4) 0.42440(14) 0.0262 1.0000 Uani . . . . . .
N7 N 0.4555(3) 0.3400(3) 0.39637(12) 0.0252 1.0000 Uani . . . . . .
C8 C 0.3900(4) 0.4206(4) 0.40942(15) 0.0279 1.0000 Uani . . . . . .
C9 C 0.3137(4) 0.4356(4) 0.37257(15) 0.0273 1.0000 Uani . . . . . .
C10 C 0.3380(4) 0.3653(4) 0.33854(15) 0.0242 1.0000 Uani . . . . . .
C11 C 0.4273(4) 0.3045(4) 0.35353(15) 0.0249 1.0000 Uani . . . . . .
O12 O 0.3974(3) 0.4677(3) 0.44518(11) 0.0341 1.0000 Uani . . . . . .
O13 O 0.4727(3) 0.2355(3) 0.33353(10) 0.0284 1.0000 Uani . . . . . .
C14 C 0.2837(4) 0.3624(4) 0.29877(15) 0.0256 1.0000 Uani . . . . . .
C15 C 0.2012(4) 0.4332(4) 0.29410(17) 0.0325 1.0000 Uani . . . . . .
C16 C 0.1789(4) 0.5010(4) 0.32904(18) 0.0333 1.0000 Uani . . . . . .
C17 C 0.2332(4) 0.5043(4) 0.36898(18) 0.0340 1.0000 Uani . . . . . .
N18 N 0.3148(3) 0.2920(3) 0.26587(13) 0.0305 1.0000 Uani . . . . . .
C19 C 0.2704(5) 0.2731(5) 0.22433(17) 0.0395 1.0000 Uani . . . . . .
O20 O 0.1906(3) 0.3125(4) 0.21209(12) 0.0568 1.0000 Uani . . . . . .
C21 C 0.3325(5) 0.2014(5) 0.19577(17) 0.0412 1.0000 Uani . . . . . .
C22 C 0.6291(4) 0.3660(4) 0.43069(15) 0.0252 1.0000 Uani . . . . . .
C23 C 0.6452(4) 0.4207(4) 0.47100(16) 0.0312 1.0000 Uani . . . . . .
C24 C 0.7330(4) 0.4819(4) 0.47622(16) 0.0331 1.0000 Uani . . . . . .
C25 C 0.8046(4) 0.4906(4) 0.44060(17) 0.0308 1.0000 Uani . . . . . .
C26 C 0.7882(4) 0.4364(4) 0.40095(16) 0.0291 1.0000 Uani . . . . . .
C27 C 0.6996(4) 0.3738(4) 0.39660(16) 0.0276 1.0000 Uani . . . . . .
O28 O 0.7547(3) 0.5396(3) 0.51373(12) 0.0436 1.0000 Uani . . . . . .
C29 C 0.6781(4) 0.5425(5) 0.54841(17) 0.0446 1.0000 Uani . . . . . .
C30 C 0.7110(5) 0.6272(6) 0.5809(2) 0.0693 1.0000 Uani . . . . . .
O31 O 0.8882(3) 0.5517(3) 0.44873(12) 0.0371 1.0000 Uani . . . . . .
C32 C 0.9596(4) 0.5633(5) 0.41213(17) 0.0385 1.0000 Uani . . . . . .
H43 H 0.4316 0.0806 0.5317 0.0570 1.0000 Uiso R . . . . .
H42 H 0.3662 0.1811 0.5401 0.0572 1.0000 Uiso R . . . . .
H52 H 0.5506 0.2271 0.4871 0.0281 1.0000 Uiso R . . . . .
H51 H 0.4628 0.3148 0.4855 0.0280 1.0000 Uiso R . . . . .
H61 H 0.5631 0.2321 0.4082 0.0292 1.0000 Uiso R . . . . .
H151 H 0.1639 0.4350 0.2676 0.0350 1.0000 Uiso R . . . . .
H161 H 0.1240 0.5462 0.3253 0.0389 1.0000 Uiso R . . . . .
H171 H 0.2147 0.5499 0.3919 0.0381 1.0000 Uiso R . . . . .
H231 H 0.5971 0.4161 0.4943 0.0339 1.0000 Uiso R . . . . .
H261 H 0.8352 0.4415 0.3771 0.0320 1.0000 Uiso R . . . . .
H271 H 0.6896 0.3365 0.3696 0.0310 1.0000 Uiso R . . . . .
H291 H 0.6771 0.4775 0.5649 0.0542 1.0000 Uiso R . . . . .
H292 H 0.6115 0.5582 0.5364 0.0543 1.0000 Uiso R . . . . .
H301 H 0.6721 0.6244 0.6089 0.0930 1.0000 Uiso R . . . . .
H302 H 0.7838 0.6204 0.5884 0.0931 1.0000 Uiso R . . . . .
H303 H 0.7012 0.6948 0.5676 0.0931 1.0000 Uiso R . . . . .
H322 H 1.0142 0.6096 0.4212 0.0560 1.0000 Uiso R . . . . .
H323 H 0.9889 0.4973 0.4042 0.0558 1.0000 Uiso R . . . . .
H321 H 0.9256 0.5921 0.3863 0.0560 1.0000 Uiso R . . . . .
H41 H 0.3135 0.0820 0.5216 0.0569 1.0000 Uiso R . . . . .
H381 H 1.1025 1.0398 0.4624 0.0771 0.5000 Uiso R . . . . .
H391 H 1.1072 1.1282 0.5313 0.0720 0.5000 Uiso R . . . . .
H401 H 0.9874 1.0910 0.5864 0.0805 0.5000 Uiso R . . . . .
H411 H 0.8605 0.9659 0.5742 0.0833 0.5000 Uiso R . . . . .
H421 H 0.8570 0.8742 0.5078 0.0801 1.0000 Uiso R . . . . .
H211 H 0.2988 0.1913 0.1677 0.0489 1.0000 Uiso R . . . . .
H212 H 0.3989 0.2304 0.1908 0.0489 1.0000 Uiso R . . . . .
H213 H 0.3395 0.1369 0.2107 0.0489 1.0000 Uiso R . . . . .
H181 H 0.3638 0.2506 0.2736 0.0346 1.0000 Uiso R . . . . .

loop_
_atom_site_aniso_label
_atom_site_aniso_U_11
_atom_site_aniso_U_22
_atom_site_aniso_U_33
_atom_site_aniso_U_23
_atom_site_aniso_U_13
_atom_site_aniso_U_12
C37 0.062(4) 0.057(4) 0.066(4) 0.017(3) -0.020(3) 0.028(4)
C38 0.059(4) 0.056(4) 0.076(5) 0.019(4) -0.018(4) 0.025(4)
C39 0.050(5) 0.050(5) 0.079(6) 0.017(4) -0.018(4) 0.022(5)
C40 0.057(4) 0.067(4) 0.074(4) 0.018(4) -0.019(4) 0.028(4)
C41 0.064(4) 0.072(4) 0.072(4) 0.023(4) -0.011(4) 0.026(4)
C42 0.063(4) 0.063(4) 0.069(5) 0.021(4) -0.015(4) 0.024(4)
F33 0.088(4) 0.063(4) 0.073(4) 0.014(3) -0.013(4) 0.029(4)
F34 0.088(5) 0.065(4) 0.073(4) 0.000(4) -0.033(4) 0.034(4)
F35 0.084(5) 0.073(5) 0.089(5) -0.007(4) -0.038(4) 0.018(4)
C36 0.074(4) 0.062(4) 0.072(4) 0.012(4) -0.023(4) 0.025(4)
S1 0.0303(6) 0.0306(6) 0.0175(5) 0.0012(5) -0.0002(5) -0.0051(5)
O2 0.0292(18) 0.041(2) 0.0281(17) 0.0042(16) -0.0023(15) -0.0023(16)
O3 0.041(2) 0.0326(19) 0.0273(17) -0.0025(15) -0.0017(15) -0.0029(16)
C4 0.040(3) 0.049(3) 0.029(3) 0.014(2) 0.004(2) -0.008(2)
C5 0.023(2) 0.032(3) 0.022(2) -0.0057(19) -0.0006(19) -0.0033(18)
C6 0.033(3) 0.027(2) 0.019(2) -0.0026(19) 0.003(2) -0.002(2)
N7 0.028(2) 0.030(2) 0.0179(17) -0.0023(16) 0.0016(15) -0.0041(17)
C8 0.033(3) 0.032(3) 0.018(2) -0.0029(19) 0.008(2) -0.002(2)
C9 0.031(3) 0.027(2) 0.025(2) -0.0040(19) 0.004(2) -0.004(2)
C10 0.025(2) 0.024(2) 0.024(2) -0.0006(18) 0.0077(19) -0.0013(19)
C11 0.030(2) 0.028(2) 0.017(2) 0.0017(18) 0.0051(18) -0.006(2)
O12 0.044(2) 0.035(2) 0.0233(17) -0.0078(15) 0.0046(16) -0.0041(17)
O13 0.0330(19) 0.0302(19) 0.0220(15) -0.0011(14) 0.0021(14) 0.0083(14)
C14 0.030(3) 0.026(2) 0.021(2) 0.0000(18) 0.0072(19) -0.0073(19)
C15 0.032(3) 0.035(3) 0.030(3) 0.002(2) -0.003(2) 0.000(2)
C16 0.026(3) 0.026(3) 0.048(3) 0.000(2) 0.003(2) 0.009(2)
C17 0.037(3) 0.026(3) 0.040(3) -0.006(2) 0.008(2) 0.002(2)
N18 0.033(2) 0.035(2) 0.024(2) -0.0031(18) 0.0001(17) 0.0084(19)
C19 0.045(3) 0.050(3) 0.024(2) 0.001(2) 0.003(2) 0.013(3)
O20 0.051(3) 0.092(3) 0.0274(19) -0.012(2) -0.0096(19) 0.032(2)
C21 0.048(3) 0.053(4) 0.023(2) -0.007(2) 0.004(2) 0.014(3)
C22 0.027(3) 0.029(3) 0.020(2) -0.0014(18) -0.0017(18) 0.000(2)
C23 0.031(3) 0.036(3) 0.026(2) -0.012(2) 0.007(2) -0.010(2)
C24 0.032(3) 0.040(3) 0.027(2) -0.009(2) 0.006(2) -0.008(2)
C25 0.034(3) 0.030(3) 0.028(2) 0.002(2) 0.008(2) -0.006(2)
C26 0.031(3) 0.031(3) 0.025(2) 0.002(2) 0.008(2) -0.002(2)
C27 0.030(3) 0.033(3) 0.021(2) -0.0028(19) 0.0008(19) 0.002(2)
O28 0.041(2) 0.057(3) 0.0328(19) -0.0210(18) 0.0123(17) -0.0182(19)
C29 0.039(3) 0.065(4) 0.030(3) -0.021(3) 0.011(2) -0.011(3)
C30 0.051(4) 0.096(6) 0.060(4) -0.051(4) 0.016(3) -0.019(4)
O31 0.0290(19) 0.046(2) 0.0363(19) -0.0057(17) 0.0053(15) -0.0152(16)
C32 0.036(3) 0.045(3) 0.034(3) 0.005(2) 0.009(2) -0.010(3)

loop_
_atom_type_symbol
_atom_type_scat_dispersion_real
_atom_type_scat_dispersion_imag
_atom_type_scat_Cromer_Mann_a1
_atom_type_scat_Cromer_Mann_b1
_atom_type_scat_Cromer_Mann_a2
_atom_type_scat_Cromer_Mann_b2
_atom_type_scat_Cromer_Mann_a3
_atom_type_scat_Cromer_Mann_b3
_atom_type_scat_Cromer_Mann_a4
_atom_type_scat_Cromer_Mann_b4
_atom_type_scat_Cromer_Mann_c
_atom_type_scat_source
C 0.0181 0.0091 2.3100 20.8439 1.0200 10.2075 1.5886 0.5687 0.8650 51.6512 0.2156 'International Tables Vol C 4.2.6.8 and 6.1.1.4'
H 0.0000 0.0000 0.4930 10.5109 0.3229 26.1257 0.1402 3.1424 0.0408 57.7998 0.0030 'International Tables Vol C 4.2.6.8 and 6.1.1.4'
N 0.0311 0.0180 12.2126 0.0057 3.1322 9.8933 2.0125 28.9975 1.1663 0.5826 -11.5290 'International Tables Vol C 4.2.6.8 and 6.1.1.4'
O 0.0492 0.0322 3.0485 13.2771 2.2868 5.7011 1.5463 0.3239 0.8670 32.9089 0.2508 'International Tables Vol C 4.2.6.8 and 6.1.1.4'
S 0.3331 0.5567 6.9053 1.4679 5.2034 22.2151 1.4379 0.2536 1.5863 56.1720 0.8669 'International Tables Vol C 4.2.6.8 and 6.1.1.4'
F 0.0727 0.0534 3.5392 10.2825 2.6412 4.2944 1.5170 0.2615 1.0243 26.1476 0.2776 'International Tables Vol C 4.2.6.8 and 6.1.1.4'

loop_
_geom_angle_atom_site_label_1
_geom_angle_site_symmetry_1
_geom_angle_atom_site_label_2
_geom_angle_site_symmetry_2
_geom_angle_atom_site_label_3
_geom_angle_site_symmetry_3
_geom_angle
_geom_angle_publ_flag
C40 6_556 C37 . C37 6_556 137.8(6) yes
C40 6_556 C37 . C38 6_556 89.1(6) yes
C37 6_556 C37 . C38 6_556 48.8(5) yes
C40 6_556 C37 . C41 6_556 62.2(9) yes
C37 6_556 C37 . C41 6_556 159.8(10) yes
C38 6_556 C37 . C41 6_556 151.3(11) yes
C40 6_556 C37 . C42 6_556 151.6(13) yes
C37 6_556 C37 . C42 6_556 70.2(10) yes
C38 6_556 C37 . C42 6_556 119.0(13) yes
C41 6_556 C37 . C42 6_556 89.6(12) yes
C40 6_556 C37 . C38 . 56.7(8) yes
C37 6_556 C37 . C38 . 81.7(4) yes
C38 6_556 C37 . C38 . 33.4(7) yes
C41 6_556 C37 . C38 . 118.5(11) yes
C42 6_556 C37 . C38 . 151.6(11) yes
C40 6_556 C37 . C42 . 173.7(8) yes
C37 6_556 C37 . C42 . 37.8(4) yes
C38 6_556 C37 . C42 . 86.5(7) yes
C41 6_556 C37 . C42 . 122.0(12) yes
C42 6_556 C37 . C42 . 32.5(10) yes
C40 6_556 C37 . C36 . 63.9(8) yes
C37 6_556 C37 . C36 . 158.0(4) yes
C38 6_556 C37 . C36 . 153.0(7) yes
C41 6_556 C37 . C36 . 1.7(11) yes
C42 6_556 C37 . C36 . 87.8(10) yes
C38 . C37 . C42 . 119.5(5) yes
C38 . C37 . C36 . 120.3(4) yes
C42 . C37 . C36 . 120.2(4) yes
C40 6_556 C38 . C37 . 66.9(8) yes
C40 6_556 C38 . C37 6_556 116.0(8) yes
C37 . C38 . C37 6_556 49.5(5) yes
C40 6_556 C38 . C38 6_556 158.3(11) yes
C37 . C38 . C38 6_556 97.7(4) yes
C37 6_556 C38 . C38 6_556 48.9(5) yes
C40 6_556 C38 . C39 . 171.7(9) yes
C37 . C38 . C39 . 119.5(4) yes
C37 6_556 C38 . C39 . 70.0(5) yes
C38 6_556 C38 . C39 . 23.8(5) yes
C40 6_556 C38 . H381 . 53.2 no
C37 . C38 . H381 . 119.8 no
C37 6_556 C38 . H381 . 169.3 no
C38 6_556 C38 . H381 . 141.2 no
C39 . C38 . H381 . 120.6 no
C39 6_556 C39 . C38 . 22.2(4) yes
C39 6_556 C39 . C40 . 139.9(5) yes
C38 . C39 . C40 . 120.0(4) yes
C39 6_556 C39 . H391 . 98.9 no
C38 . C39 . H391 . 119.7 no
C40 . C39 . H391 . 120.3 no
C37 6_556 C40 . H381 6_556 98.6 no
C37 6_556 C40 . F33 6_556 104.3(9) yes
H381 6_556 C40 . F33 6_556 154.5 no
C37 6_556 C40 . C36 6_556 56.2(7) yes
H381 6_556 C40 . C36 6_556 152.7 no
F33 6_556 C40 . C36 6_556 52.7(6) yes
C37 6_556 C40 . C38 6_556 56.4(6) yes
H381 6_556 C40 . C38 6_556 42.4 no
F33 6_556 C40 . C38 6_556 156.1(9) yes
C36 6_556 C40 . C38 6_556 112.2(9) yes
C37 6_556 C40 . C39 . 80.9(6) yes
H381 6_556 C40 . C39 . 21.6 no
F33 6_556 C40 . C39 . 156.2(8) yes
C36 6_556 C40 . C39 . 137.0(8) yes
C38 6_556 C40 . C39 . 25.6(4) yes
C37 6_556 C40 . C41 . 39.8(5) yes
H381 6_556 C40 . C41 . 137.3 no
F33 6_556 C40 . C41 . 67.6(8) yes
C36 6_556 C40 . C41 . 16.4(7) yes
C38 6_556 C40 . C41 . 95.9(6) yes
C37 6_556 C40 . H401 . 159.7 no
H381 6_556 C40 . H401 . 101.0 no
F33 6_556 C40 . H401 . 57.8 no
C36 6_556 C40 . H401 . 103.6 no
C38 6_556 C40 . H401 . 143.4 no
C39 . C40 . C41 . 120.6(4) yes
C39 . C40 . H401 . 119.4 no
C41 . C40 . H401 . 120.0 no
F33 6_556 C41 . F34 6_556 86.7(7) yes
F33 6_556 C41 . F35 6_556 86.4(7) yes
F34 6_556 C41 . F35 6_556 83.6(7) yes
F33 6_556 C41 . C40 . 57.7(7) yes
F34 6_556 C41 . C40 . 101.4(9) yes
F35 6_556 C41 . C40 . 143.0(9) yes
F33 6_556 C41 . C37 6_556 130.1(12) yes
F34 6_556 C41 . C37 6_556 126.6(9) yes
F35 6_556 C41 . C37 6_556 128.1(13) yes
C40 . C41 . C37 6_556 78.1(8) yes
F33 6_556 C41 . C42 . 157.5(8) yes
F34 6_556 C41 . C42 . 114.7(9) yes
F35 6_556 C41 . C42 . 89.0(8) yes
C40 . C41 . C42 . 120.3(4) yes
C37 6_556 C41 . C42 . 42.3(7) yes
F33 6_556 C41 . H411 . 66.5 no
F34 6_556 C41 . H411 . 52.0 no
F35 6_556 C41 . H411 . 38.5 no
C40 . C41 . H411 . 119.5 no
C37 6_556 C41 . H411 . 162.4 no
C42 . C41 . H411 . 120.2 no
H421 6_556 C42 . C37 . 92.2 no
H421 6_556 C42 . C36 6_556 135.5 no
C37 . C42 . C36 6_556 131.9(8) yes
H421 6_556 C42 . C41 . 147.3 no
C37 . C42 . C41 . 120.1(4) yes
C36 6_556 C42 . C41 . 11.8(7) yes
H421 6_556 C42 . C37 6_556 163.6 no
C37 . C42 . C37 6_556 72.0(10) yes
C36 6_556 C42 . C37 6_556 60.0(11) yes
C41 . C42 . C37 6_556 48.1(10) yes
H421 6_556 C42 . C42 6_556 54.4 no
C37 . C42 . C42 6_556 37.8(4) yes
C36 6_556 C42 . C42 6_556 169.0(7) yes
C41 . C42 . C42 6_556 157.6(5) yes
C37 6_556 C42 . C42 6_556 109.7(10) yes
H421 6_556 C42 . H421 . 28.6 no
C37 . C42 . H421 . 120.3 no
C36 6_556 C42 . H421 . 107.8 no
C41 . C42 . H421 . 119.7 no
C37 6_556 C42 . H421 . 167.7 no
C42 6_556 C42 . H421 . 82.6 no
C40 6_556 F33 . C41 6_556 54.7(6) yes
C40 6_556 F33 . H401 6_556 40.6 no
C41 6_556 F33 . H401 6_556 92.3 no
C40 6_556 F33 . C36 . 69.6(9) yes
C41 6_556 F33 . C36 . 16.5(8) yes
H401 6_556 F33 . C36 . 104.0 no
C41 6_556 F34 . H411 6_556 37.0 no
C41 6_556 F34 . C36 . 16.4(7) yes
H411 6_556 F34 . C36 . 21.5 no
H411 6_556 F35 . C41 6_556 34.0 no
H411 6_556 F35 . C36 . 19.7 no
C41 6_556 F35 . C36 . 15.0(7) yes
C37 . C36 . C40 6_556 59.9(6) yes
C37 . C36 . F33 . 112.2(9) yes
C40 6_556 C36 . F33 . 57.7(7) yes
C37 . C36 . F34 . 110.1(8) yes
C40 6_556 C36 . F34 . 102.1(9) yes
F33 . C36 . F34 . 106.1(9) yes
C37 . C36 . F35 . 114.7(8) yes
C40 6_556 C36 . F35 . 152.6(8) yes
F33 . C36 . F35 . 108.4(10) yes
F34 . C36 . F35 . 104.6(10) yes
C37 . C36 . C42 6_556 32.2(3) yes
C40 6_556 C36 . C42 6_556 92.0(9) yes
F33 . C36 . C42 6_556 139.0(10) yes
F34 . C36 . C42 6_556 107.0(7) yes
F35 . C36 . C42 6_556 85.7(8) yes
O2 . S1 . O3 . 117.9(2) yes
O2 . S1 . C4 . 108.1(2) yes
O3 . S1 . C4 . 109.0(3) yes
O2 . S1 . C5 . 109.2(2) yes
O3 . S1 . C5 . 109.0(2) yes
C4 . S1 . C5 . 102.4(2) yes
S1 . C4 . H43 . 111.7 no
S1 . C4 . H42 . 113.2 no
H43 . C4 . H42 . 110.0 no
S1 . C4 . H41 . 107.9 no
H43 . C4 . H41 . 106.7 no
H42 . C4 . H41 . 107.0 no
S1 . C5 . C6 . 113.9(3) yes
S1 . C5 . H52 . 107.1 no
C6 . C5 . H52 . 107.9 no
S1 . C5 . H51 . 107.7 no
C6 . C5 . H51 . 109.6 no
H52 . C5 . H51 . 110.6 no
C5 . C6 . N7 . 111.0(4) yes
C5 . C6 . C22 . 111.9(4) yes
N7 . C6 . C22 . 112.6(4) yes
C5 . C6 . H61 . 107.1 no
N7 . C6 . H61 . 107.3 no
C22 . C6 . H61 . 106.6 no
C6 . N7 . C8 . 125.5(4) yes
C6 . N7 . C11 . 124.6(4) yes
C8 . N7 . C11 . 109.8(4) yes
N7 . C8 . C9 . 107.3(4) yes
N7 . C8 . O12 . 124.3(5) yes
C9 . C8 . O12 . 128.5(5) yes
C8 . C9 . C10 . 107.2(4) yes
C8 . C9 . C17 . 130.2(4) yes
C10 . C9 . C17 . 122.5(5) yes
C9 . C10 . C11 . 108.0(4) yes
C9 . C10 . C14 . 121.6(4) yes
C11 . C10 . C14 . 130.4(4) yes
C10 . C11 . N7 . 107.7(4) yes
C10 . C11 . O13 . 128.6(4) yes
N7 . C11 . O13 . 123.7(4) yes
C10 . C14 . C15 . 116.9(4) yes
C10 . C14 . N18 . 118.1(4) yes
C15 . C14 . N18 . 125.0(4) yes
C14 . C15 . C16 . 119.6(5) yes
C14 . C15 . H151 . 119.7 no
C16 . C15 . H151 . 120.7 no
C15 . C16 . C17 . 123.7(5) yes
C15 . C16 . H161 . 118.0 no
C17 . C16 . H161 . 118.3 no
C16 . C17 . C9 . 115.7(5) yes
C16 . C17 . H171 . 121.0 no
C9 . C17 . H171 . 123.3 no
C14 . N18 . C19 . 128.3(4) yes
C14 . N18 . H181 . 115.6 no
C19 . N18 . H181 . 115.8 no
N18 . C19 . O20 . 123.3(5) yes
N18 . C19 . C21 . 113.1(5) yes
O20 . C19 . C21 . 123.6(5) yes
C19 . C21 . H211 . 109.7 no
C19 . C21 . H212 . 109.2 no
H211 . C21 . H212 . 109.5 no
C19 . C21 . H213 . 109.5 no
H211 . C21 . H213 . 109.5 no
H212 . C21 . H213 . 109.5 no
C6 . C22 . C23 . 121.9(4) yes
C6 . C22 . C27 . 118.5(4) yes
C23 . C22 . C27 . 119.6(4) yes
C22 . C23 . C24 . 120.1(4) yes
C22 . C23 . H231 . 120.0 no
C24 . C23 . H231 . 119.9 no
C23 . C24 . C25 . 119.8(4) yes
C23 . C24 . O28 . 124.6(4) yes
C25 . C24 . O28 . 115.6(4) yes
C24 . C25 . C26 . 119.7(5) yes
C24 . C25 . O31 . 115.8(4) yes
C26 . C25 . O31 . 124.4(4) yes
C25 . C26 . C27 . 119.5(4) yes
C25 . C26 . H261 . 120.5 no
C27 . C26 . H261 . 120.0 no
C26 . C27 . C22 . 121.2(4) yes
C26 . C27 . H271 . 118.9 no
C22 . C27 . H271 . 119.9 no
C24 . O28 . C29 . 117.2(4) yes
O28 . C29 . C30 . 106.3(5) yes
O28 . C29 . H291 . 110.4 no
C30 . C29 . H291 . 108.0 no
O28 . C29 . H292 . 111.4 no
C30 . C29 . H292 . 109.6 no
H291 . C29 . H292 . 111.0 no
C29 . C30 . H301 . 111.7 no
C29 . C30 . H302 . 110.6 no
H301 . C30 . H302 . 107.6 no
C29 . C30 . H303 . 110.8 no
H301 . C30 . H303 . 108.3 no
H302 . C30 . H303 . 107.6 no
C25 . O31 . C32 . 116.0(4) yes
O31 . C32 . H322 . 108.9 no
O31 . C32 . H323 . 110.2 no
H322 . C32 . H323 . 109.3 no
O31 . C32 . H321 . 110.4 no
H322 . C32 . H321 . 108.6 no
H323 . C32 . H321 . 109.3 no
C40 6_556 H381 . C38 . 84.4 no
C40 . H401 . F33 6_556 81.6 no
F35 6_556 H411 . C41 . 107.5 no
F35 6_556 H411 . F34 6_556 135.7 no
C41 . H411 . F34 6_556 91.0 no
C42 6_556 H421 . H421 6_556 54.5 no
C42 6_556 H421 . C42 . 43.0 no
H421 6_556 H421 . C42 . 97.0 no

loop_
_geom_bond_atom_site_label_1
_geom_bond_site_symmetry_1
_geom_bond_atom_site_label_2
_geom_bond_site_symmetry_2
_geom_bond_distance
_geom_bond_publ_flag
C37 . C40 6_556 1.542(13) yes
C37 . C37 6_556 1.413(16) yes
C37 . C38 6_556 1.837(14) yes
C37 . C41 6_556 1.008(14) yes
C37 . C42 6_556 0.911(10) yes
C37 . C38 . 1.396(12) yes
C37 . C42 . 1.398(5) yes
C37 . C36 . 1.481(13) yes
C38 . C40 6_556 1.402(18) yes
C38 . C38 6_556 1.02(2) yes
C38 . C39 . 1.389(12) yes
C38 . H381 . 0.950 no
C39 . C39 6_556 1.60(3) yes
C39 . C40 . 1.360(13) yes
C39 . H391 . 0.950 no
C40 . H381 6_556 1.129 no
C40 . F33 6_556 1.443(14) yes
C40 . C36 6_556 1.60(2) yes
C40 . C41 . 1.394(13) yes
C40 . H401 . 0.950 no
C41 . F33 6_556 1.578(16) yes
C41 . F34 6_556 1.580(12) yes
C41 . F35 6_556 1.620(14) yes
C41 . C42 . 1.354(13) yes
C41 . H411 . 0.950 no
C42 . H421 6_556 1.159 no
C42 . C36 6_556 1.709(18) yes
C42 . C42 6_556 0.798(19) yes
C42 . H421 . 0.950 no
F33 . H401 6_556 1.234 no
F33 . C36 . 1.358(8) yes
F34 . H411 6_556 1.246 no
F34 . C36 . 1.355(12) yes
F35 . H411 6_556 1.058 no
F35 . C36 . 1.342(16) yes
S1 . O2 . 1.446(4) yes
S1 . O3 . 1.448(4) yes
S1 . C4 . 1.750(5) yes
S1 . C5 . 1.775(5) yes
C4 . H43 . 0.965 no
C4 . H42 . 0.955 no
C4 . H41 . 0.979 no
C5 . C6 . 1.531(6) yes
C5 . H52 . 0.985 no
C5 . H51 . 0.972 no
C6 . N7 . 1.470(6) yes
C6 . C22 . 1.525(6) yes
C6 . H61 . 0.995 no
N7 . C8 . 1.399(6) yes
N7 . C11 . 1.401(6) yes
C8 . C9 . 1.487(7) yes
C8 . O12 . 1.228(6) yes
C9 . C10 . 1.396(6) yes
C9 . C17 . 1.374(7) yes
C10 . C11 . 1.468(7) yes
C10 . C14 . 1.375(7) yes
C11 . O13 . 1.223(6) yes
C14 . C15 . 1.415(7) yes
C14 . N18 . 1.396(6) yes
C15 . C16 . 1.390(7) yes
C15 . H151 . 0.922 no
C16 . C17 . 1.379(8) yes
C16 . H161 . 0.927 no
C17 . H171 . 0.932 no
N18 . C19 . 1.382(6) yes
N18 . H181 . 0.862 no
C19 . O20 . 1.209(7) yes
C19 . C21 . 1.493(7) yes
C21 . H211 . 0.950 no
C21 . H212 . 0.950 no
C21 . H213 . 0.950 no
C22 . C23 . 1.406(6) yes
C22 . C27 . 1.367(7) yes
C23 . C24 . 1.394(7) yes
C23 . H231 . 0.933 no
C24 . C25 . 1.410(7) yes
C24 . O28 . 1.370(6) yes
C25 . C26 . 1.386(7) yes
C25 . O31 . 1.363(6) yes
C26 . C27 . 1.411(7) yes
C26 . H261 . 0.937 no
C27 . H271 . 0.945 no
O28 . C29 . 1.429(6) yes
C29 . C30 . 1.521(8) yes
C29 . H291 . 0.974 no
C29 . H292 . 0.955 no
C30 . H301 . 0.972 no
C30 . H302 . 0.973 no
C30 . H303 . 0.970 no
O31 . C32 . 1.434(6) yes
C32 . H322 . 0.965 no
C32 . H323 . 0.965 no
C32 . H321 . 0.959 no
H421 . H421 6_556 0.558 no

loop_
_geom_hbond_atom_site_label_D
_geom_hbond_site_symmetry_D
_geom_hbond_atom_site_label_H
_geom_hbond_site_symmetry_H
_geom_hbond_atom_site_label_A
_geom_hbond_site_symmetry_A
_geom_hbond_angle_DHA
_geom_hbond_distance_DH
_geom_hbond_distance_HA
_geom_hbond_distance_DA
_geom_hbond_publ_flag
C5 . H52 . O20 7_555 168 0.98 2.41 3.383(9) yes
C5 . H51 . O12 . 122 0.97 2.46 3.085(9) yes
C5 . H51 . O12 6_556 141 0.97 2.32 3.134(9) yes
C15 . H151 . O20 . 121 0.92 2.31 2.896(9) yes
C23 . H231 . O12 6_556 178 0.93 2.47 3.401(9) yes
C26 . H261 . O3 7_555 169 0.94 2.42 3.344(9) yes
C27 . H271 . O2 7_555 134 0.95 2.53 3.263(9) yes
C4 . H41 . O13 2_545 125 0.98 2.41 3.070(9) yes
N18 . H181 . O13 . 136 0.86 2.28 2.958(9) yes
